data_4317787
loop_
_publ_author_name
'Federico Roncaroli'
'Luis M. Baraldo'
'Leonardo D. Slep'
'Jos\'e A. Olabe'

_publ_section_title
;
 Metallonitrosyl Fragment as Electron Acceptor: Intramolecular Charge
 Transfer, Long Range Electronic Coupling, and Electrophilic Reactivity in
 the trans-[NCRu(py)4(CN)Ru(py)4NO]3+ Ion
;
_journal_name_full 'Inorganic Chemistry'
_journal_page_first 1930
_journal_page_last 1939
_journal_paper_doi 10.1021/ic0109896
_journal_volume 41
_journal_year 2002
_chemical_formula_sum 'C34 H30 F6 Mo2 N4 O8'
_chemical_formula_weight 928.50
_chemical_name_common compound4
_chemical_name_systematic
;
  ?
;
_space_group_IT_number 2
_symmetry_cell_setting triclinic
_symmetry_space_group_name_Hall '-P 1'
_symmetry_space_group_name_H-M 'P -1'
_atom_sites_solution_hydrogens geom
_atom_sites_solution_primary direct
_atom_sites_solution_secondary difmap
_audit_creation_method SHELXL
_cell_angle_alpha 72.345(8)
_cell_angle_beta 76.084(7)
_cell_angle_gamma 66.923(7)
_cell_formula_units_Z 1
_cell_length_a 9.069(8)
_cell_length_b 9.712(9)
_cell_length_c 12.165(11)
_cell_measurement_temperature 298(2)
_cell_volume 930.2(15)
_computing_cell_refinement 'Bruker SMART'
_computing_data_collection 'Bruker SMART'
_computing_data_reduction 'Bruker SHELXTL'
_computing_molecular_graphics 'Bruker SHELXTL'
_computing_publication_material 'Bruker SHELXTL'
_computing_structure_refinement 'SHELXL-93 (Sheldrick, 1993)'
_computing_structure_solution 'SHELXS-86 (Sheldrick, 1990)'
_diffrn_ambient_temperature 298(2)
_diffrn_measurement_method 'phi and omega scans'
_diffrn_radiation_monochromator graphite
_diffrn_radiation_source 'fine-focus sealed tube'
_diffrn_radiation_type MoK\a
_diffrn_radiation_wavelength 0.71073
_diffrn_reflns_av_R_equivalents 0.0421
_diffrn_reflns_av_sigmaI/netI 0.0425
_diffrn_reflns_limit_h_max 10
_diffrn_reflns_limit_h_min -5
_diffrn_reflns_limit_k_max 11
_diffrn_reflns_limit_k_min -11
_diffrn_reflns_limit_l_max 14
_diffrn_reflns_limit_l_min -10
_diffrn_reflns_number 3914
_diffrn_reflns_theta_max 24.90
_diffrn_reflns_theta_min 2.34
_exptl_absorpt_coefficient_mu 0.759
_exptl_absorpt_correction_T_max 0.9486
_exptl_absorpt_correction_T_min 0.7116
_exptl_absorpt_correction_type empirical
_exptl_crystal_colour Yellow
_exptl_crystal_density_diffrn 1.658
_exptl_crystal_description PLATE
_exptl_crystal_F_000 464
_exptl_crystal_size_max 0.85
_exptl_crystal_size_mid 0.6
_exptl_crystal_size_min 0.12
_refine_diff_density_max 1.295
_refine_diff_density_min -1.118
_refine_diff_density_rms 0.130
_refine_ls_extinction_method none
_refine_ls_goodness_of_fit_all 1.162
_refine_ls_goodness_of_fit_obs 1.105
_refine_ls_matrix_type full
_refine_ls_number_parameters 304
_refine_ls_number_reflns 2835
_refine_ls_number_restraints 0
_refine_ls_restrained_S_all 1.162
_refine_ls_restrained_S_obs 1.105
_refine_ls_R_factor_all 0.0609
_refine_ls_R_factor_obs 0.0521
_refine_ls_shift/esd_max 0.001
_refine_ls_shift/esd_mean 0.000
_refine_ls_structure_factor_coef Fsqd
_refine_ls_weighting_details 'w=1/[\s^2^(Fo^2^)+(0.0333P)^2^+5.3917P] where P=(Fo^2^+2Fc^2^)/3'
_refine_ls_weighting_scheme calc
_refine_ls_wR_factor_all 0.1298
_refine_ls_wR_factor_obs 0.1181
_reflns_number_observed 2622
_reflns_number_total 2835
_reflns_observed_criterion >2sigma(I)
_cod_data_source_file ic0109896t_4.cif
_cod_data_source_block 4
_cod_depositor_comments
;
The following automatic conversions were performed:

'_symmetry_cell_setting' value 'Triclinic' changed to 'triclinic'
according to the built-in table from CIF Core dictionary named
'cif_core.dic' version 2.4.1 from 2010-06-29.

Automatic conversion script
Id: cif_fix_values 1646 2011-03-28 12:23:43Z adriana 

The following automatic conversions were performed:

'_refine_ls_weighting_scheme' value 'calc
w=1/[\s^2^(Fo^2^)+(0.0333P)^2^+5.3917P] where P=(Fo^2^+2Fc^2^)/3' was
changed to 'calc'. New tag '_refine_ls_weighting_details' was
created. The value of the new tag was set to
'w=1/[\s^2^(Fo^2^)+(0.0333P)^2^+5.3917P] where P=(Fo^2^+2Fc^2^)/3'.

Automatic conversion script
Id: cif_fix_values 3143 2015-03-26 13:38:13Z robertas 
;
_cod_database_code 4317787

loop_
_symmetry_equiv_pos_as_xyz
'x, y, z'
'-x, -y, -z'

loop_
_atom_site_aniso_label
_atom_site_aniso_U_11
_atom_site_aniso_U_22
_atom_site_aniso_U_33
_atom_site_aniso_U_23
_atom_site_aniso_U_13
_atom_site_aniso_U_12
Mo 0.0315(3) 0.0244(3) 0.0294(3) -0.0103(2) -0.0032(2) -0.0072(2)
O1 0.061(3) 0.032(3) 0.044(3) -0.019(2) -0.020(2) 0.005(2)
O2 0.060(3) 0.067(4) 0.040(3) -0.014(3) 0.008(2) -0.034(3)
O3 0.034(2) 0.033(2) 0.042(3) -0.015(2) -0.001(2) -0.013(2)
O4 0.032(2) 0.035(2) 0.038(2) -0.015(2) 0.001(2) -0.011(2)
F1 0.126(6) 0.138(7) 0.366(14) -0.173(9) 0.174(8) -0.106(6)
F2 0.107(6) 0.216(10) 0.197(9) -0.106(8) 0.035(6) -0.116(7)
F3 0.108(6) 0.181(10) 0.202(10) 0.073(8) 0.016(6) -0.080(7)
N1 0.031(3) 0.029(3) 0.029(3) -0.013(2) -0.001(2) -0.010(2)
N2 0.028(3) 0.026(3) 0.032(3) -0.012(2) -0.001(2) -0.006(2)
C1 0.031(3) 0.037(4) 0.029(3) -0.012(3) -0.004(3) -0.010(3)
C2 0.043(4) 0.037(4) 0.042(4) -0.017(3) 0.002(3) -0.016(3)
C3 0.064(6) 0.048(5) 0.106(8) -0.040(5) 0.031(5) -0.037(5)
C11 0.029(3) 0.030(3) 0.033(3) -0.007(3) -0.002(3) -0.007(3)
C12 0.059(5) 0.046(4) 0.040(4) -0.014(3) -0.015(4) -0.003(4)
C13 0.074(6) 0.051(5) 0.051(5) -0.009(4) -0.022(5) 0.002(4)
C14 0.054(5) 0.031(4) 0.053(5) 0.005(3) -0.020(4) 0.002(3)
C15 0.045(4) 0.026(3) 0.058(5) -0.014(3) -0.006(3) 0.000(3)
C16 0.036(3) 0.029(3) 0.031(3) -0.004(3) -0.007(3) -0.007(3)
C17 0.069(6) 0.043(4) 0.053(5) -0.028(4) -0.012(4) -0.013(4)
C21 0.035(3) 0.030(3) 0.032(3) -0.010(3) -0.009(3) -0.005(3)
C22 0.056(5) 0.046(4) 0.044(4) -0.015(3) -0.006(4) -0.021(4)
C23 0.077(6) 0.058(5) 0.069(6) -0.032(4) -0.004(5) -0.032(5)
C24 0.069(6) 0.072(6) 0.072(6) -0.049(5) -0.008(5) -0.017(5)
C25 0.051(5) 0.082(7) 0.042(5) -0.036(5) 0.002(4) -0.011(4)
C26 0.040(4) 0.044(4) 0.035(4) -0.014(3) -0.005(3) -0.014(3)
C27 0.067(6) 0.102(9) 0.059(6) -0.005(6) 0.006(5) -0.047(6)

loop_
_atom_site_label
_atom_site_type_symbol
_atom_site_fract_x
_atom_site_fract_y
_atom_site_fract_z
_atom_site_U_iso_or_equiv
_atom_site_thermal_displace_type
_atom_site_occupancy
_atom_site_calc_flag
_atom_site_refinement_flags
_atom_site_disorder_group
Mo Mo 0.44222(6) 1.11206(6) 1.01681(5) 0.0284(2) Uani 1 d . .
O1 O 0.2748(6) 1.4016(5) 0.9851(4) 0.0477(12) Uani 1 d . .
O2 O 0.6777(7) 1.0048(6) 0.6168(4) 0.0542(13) Uani 1 d . .
O3 O 0.6511(5) 1.1757(5) 0.9307(4) 0.0351(10) Uani 1 d . .
O4 O 0.7718(5) 0.9386(5) 0.8964(4) 0.0349(10) Uani 1 d . .
F1 F 1.0235(10) 1.0173(10) 0.7772(11) 0.202(6) Uani 1 d . .
F2 F 0.9788(10) 1.1546(12) 0.8874(9) 0.151(4) Uani 1 d . .
F3 F 0.8760(11) 1.2445(12) 0.7479(10) 0.190(5) Uani 1 d . .
N1 N 0.3436(6) 1.2054(6) 0.8531(4) 0.0289(11) Uani 1 d . .
N2 N 0.4716(6) 0.9615(5) 0.8191(4) 0.0292(11) Uani 1 d . .
C1 C 0.3844(7) 1.1083(7) 0.7828(6) 0.0324(14) Uani 1 d . .
C2 C 0.7659(8) 1.0730(8) 0.8894(6) 0.039(2) Uani 1 d . .
C3 C 0.9147(11) 1.1146(10) 0.8223(10) 0.070(3) Uani 1 d . .
C11 C 0.2425(7) 1.3615(7) 0.8135(5) 0.0323(14) Uani 1 d . .
C12 C 0.1744(10) 1.4193(9) 0.7108(7) 0.051(2) Uani 1 d . .
C13 C 0.0760(12) 1.5727(10) 0.6790(8) 0.065(2) Uani 1 d . .
C14 C 0.0416(10) 1.6712(8) 0.7491(7) 0.052(2) Uani 1 d . .
C15 C 0.1060(9) 1.6155(8) 0.8536(7) 0.046(2) Uani 1 d . .
C16 C 0.2051(8) 1.4644(7) 0.8855(5) 0.0337(14) Uani 1 d . .
C17 C 0.2387(12) 1.4989(10) 1.0644(8) 0.052(2) Uani 1 d . .
C21 C 0.5150(7) 0.8651(7) 0.7392(5) 0.0328(14) Uani 1 d . .
C22 C 0.4544(10) 0.7460(9) 0.7647(7) 0.046(2) Uani 1 d . .
C23 C 0.5007(12) 0.6459(10) 0.6914(8) 0.062(2) Uani 1 d . .
C24 C 0.6099(11) 0.6630(11) 0.5932(9) 0.066(3) Uani 1 d . .
C25 C 0.6687(11) 0.7834(11) 0.5648(8) 0.059(2) Uani 1 d . .
C26 C 0.6231(8) 0.8839(8) 0.6368(6) 0.0390(15) Uani 1 d . .
C27 C 0.7742(14) 1.0405(15) 0.5082(9) 0.076(3) Uani 1 d . .
H1 H 0.3492(78) 1.1455(75) 0.7031(60) 0.036(17) Uiso 1 d . .
H12 H 0.1879(83) 1.3571(81) 0.6563(62) 0.042(19) Uiso 1 d . .
H13 H 0.0437(117) 1.6034(112) 0.6071(89) 0.084(32) Uiso 1 d . .
H14 H -0.0352(88) 1.7818(88) 0.7269(64) 0.049(20) Uiso 1 d . .
H15 H 0.0775(78) 1.6852(77) 0.9081(58) 0.036(18) Uiso 1 d . .
H17B H 0.2989(97) 1.5683(96) 1.0335(70) 0.056(23) Uiso 1 d . .
H17A H 0.1181(115) 1.5507(103) 1.0974(77) 0.072(27) Uiso 1 d . .
H17C H 0.2833(120) 1.4327(117) 1.1366(94) 0.089(33) Uiso 1 d . .
H22 H 0.3829(93) 0.7293(87) 0.8338(70) 0.052(22) Uiso 1 d . .
H23 H 0.4522(102) 0.5598(99) 0.7069(75) 0.069(26) Uiso 1 d . .
H24 H 0.6335(136) 0.5974(131) 0.5438(101) 0.110(38) Uiso 1 d . .
H25 H 0.7327(83) 0.7835(77) 0.5123(62) 0.029(19) Uiso 1 d . .
H27B H 0.7967(105) 1.1499(107) 0.5061(76) 0.071(26) Uiso 1 d . .
H27A H 0.7152(122) 1.0529(113) 0.4518(89) 0.081(33) Uiso 1 d . .
H27C H 0.8962(151) 0.9630(139) 0.5048(105) 0.119(42) Uiso 1 d . .

loop_
_atom_type_symbol
_atom_type_description
_atom_type_scat_dispersion_real
_atom_type_scat_dispersion_imag
_atom_type_scat_source
C C 0.0033 0.0016 'International Tables Vol C Tables 4.2.6.8 and 6.1.1.4'
H H 0.0000 0.0000 'International Tables Vol C Tables 4.2.6.8 and 6.1.1.4'
N N 0.0061 0.0033 'International Tables Vol C Tables 4.2.6.8 and 6.1.1.4'
O O 0.0106 0.0060 'International Tables Vol C Tables 4.2.6.8 and 6.1.1.4'
F F 0.0171 0.0103 'International Tables Vol C Tables 4.2.6.8 and 6.1.1.4'
Mo Mo -1.6832 0.6857 'International Tables Vol C Tables 4.2.6.8 and 6.1.1.4'

loop_
_geom_angle_atom_site_label_1
_geom_angle_atom_site_label_2
_geom_angle_atom_site_label_3
_geom_angle
_geom_angle_site_symmetry_1
_geom_angle_site_symmetry_3
_geom_angle_publ_flag
Mo Mo N2 92.58(13) 2_677 2_677 ?
Mo Mo O4 91.51(12) 2_677 2_677 ?
N2 Mo O4 89.1(2) 2_677 2_677 ?
Mo Mo O3 91.61(12) 2_677 . ?
N2 Mo O3 91.0(2) 2_677 . ?
O4 Mo O3 176.9(2) 2_677 . ?
Mo Mo N1 92.13(13) 2_677 . ?
N2 Mo N1 175.3(2) 2_677 . ?
O4 Mo N1 90.5(2) 2_677 . ?
O3 Mo N1 89.2(2) . . ?
C16 O1 C17 117.8(6) . . ?
C26 O2 C27 118.1(7) . . ?
C2 O3 Mo 114.7(4) . . ?
C2 O4 Mo 115.3(4) . 2_677 ?
C1 N1 C11 118.1(5) . . ?
C1 N1 Mo 116.8(4) . . ?
C11 N1 Mo 125.2(4) . . ?
C1 N2 C21 116.9(5) . . ?
C1 N2 Mo 118.8(4) . 2_677 ?
C21 N2 Mo 124.0(4) . 2_677 ?
N2 C1 N1 119.5(6) . . ?
O3 C2 O4 126.9(6) . . ?
O3 C2 C3 116.9(6) . . ?
O4 C2 C3 116.2(6) . . ?
F1 C3 F3 110.3(11) . . ?
F1 C3 F2 107.3(11) . . ?
F3 C3 F2 96.7(9) . . ?
F1 C3 C2 117.0(7) . . ?
F3 C3 C2 112.0(9) . . ?
F2 C3 C2 111.6(8) . . ?
C12 C11 C16 117.2(6) . . ?
C12 C11 N1 124.9(6) . . ?
C16 C11 N1 117.9(5) . . ?
C11 C12 C13 121.4(7) . . ?
C14 C13 C12 120.8(8) . . ?
C13 C14 C15 118.9(7) . . ?
C16 C15 C14 120.9(7) . . ?
O1 C16 C15 124.5(6) . . ?
O1 C16 C11 114.7(5) . . ?
C15 C16 C11 120.8(6) . . ?
C22 C21 C26 118.5(6) . . ?
C22 C21 N2 120.1(6) . . ?
C26 C21 N2 121.4(6) . . ?
C21 C22 C23 121.3(7) . . ?
C24 C23 C22 119.7(8) . . ?
C23 C24 C25 119.8(8) . . ?
C26 C25 C24 120.9(8) . . ?
O2 C26 C25 124.9(7) . . ?
O2 C26 C21 115.4(6) . . ?
C25 C26 C21 119.7(7) . . ?

loop_
_geom_bond_atom_site_label_1
_geom_bond_atom_site_label_2
_geom_bond_distance
_geom_bond_site_symmetry_2
_geom_bond_publ_flag
Mo Mo 2.133(2) 2_677 ?
Mo N2 2.134(5) 2_677 ?
Mo O4 2.138(4) 2_677 ?
Mo O3 2.154(5) . ?
Mo N1 2.171(5) . ?
O1 C16 1.363(8) . ?
O1 C17 1.446(8) . ?
O2 C26 1.381(8) . ?
O2 C27 1.426(10) . ?
O3 C2 1.253(8) . ?
O4 C2 1.263(8) . ?
O4 Mo 2.138(4) 2_677 ?
F1 C3 1.221(10) . ?
F2 C3 1.304(13) . ?
F3 C3 1.284(13) . ?
N1 C1 1.349(8) . ?
N1 C11 1.432(8) . ?
N2 C1 1.325(8) . ?
N2 C21 1.434(7) . ?
N2 Mo 2.134(5) 2_677 ?
C2 C3 1.532(10) . ?
C11 C12 1.390(10) . ?
C11 C16 1.414(9) . ?
C12 C13 1.393(11) . ?
C13 C14 1.369(12) . ?
C14 C15 1.393(11) . ?
C15 C16 1.379(9) . ?
C21 C22 1.391(10) . ?
C21 C26 1.400(9) . ?
C22 C23 1.394(10) . ?
C23 C24 1.369(13) . ?
C24 C25 1.389(13) . ?
C25 C26 1.386(10) . ?

loop_
_geom_torsion_atom_site_label_1
_geom_torsion_atom_site_label_2
_geom_torsion_atom_site_label_3
_geom_torsion_atom_site_label_4
_geom_torsion
_geom_torsion_site_symmetry_1
_geom_torsion_site_symmetry_2
_geom_torsion_site_symmetry_3
_geom_torsion_site_symmetry_4
_geom_torsion_publ_flag
N1 Mo Mo N2 0.3(2) . . 2_677 . ?
N1 Mo Mo N1 180.000(1) . . 2_677 2_677 ?
N1 Mo Mo O4 89.5(2) . . 2_677 . ?
N1 Mo Mo O3 -90.7(2) . . 2_677 2_677 ?
N2 Mo Mo N2 180.000(1) 2_677 . 2_677 . ?
N2 Mo Mo N1 -0.3(2) 2_677 . 2_677 2_677 ?
N2 Mo Mo O4 -90.9(2) 2_677 . 2_677 . ?
N2 Mo Mo O3 88.9(2) 2_677 . 2_677 2_677 ?
O3 Mo Mo N2 -88.9(2) . . 2_677 . ?
O3 Mo Mo N1 90.7(2) . . 2_677 2_677 ?
O3 Mo Mo O4 0.2(2) . . 2_677 . ?
O3 Mo Mo O3 180.0 . . 2_677 2_677 ?
O2 Mo Mo N2 146.5(2) 2_677 . 2_677 . ?
O2 Mo Mo N1 -33.8(2) 2_677 . 2_677 2_677 ?
O2 Mo Mo O4 -124.32(14) 2_677 . 2_677 . ?
O2 Mo Mo O3 55.47(14) 2_677 . 2_677 2_677 ?
